data_7009014
loop_
_publ_author_name
'Zhang, Yugen'
'Jianmin, Li'
'Nishiura, Masayoshi'
'Hou, Hongyi'
'Deng, Wei'
'Imamoto, Tsuneo'

_publ_section_title
;
 Thermodynamically controlled products: novel motif of metallohelicates
 stabilized by inter- and intra-helix hydrogen bonds
;
_journal_issue 3
_journal_name_full 'Journal of the Chemical Society, Dalton Transactions'
_journal_page_first 293
_journal_paper_doi 10.1039/a908070h
_journal_year 2000
_chemical_formula_sum 'C6 H10 N4 O4 S2 Zn'
_chemical_formula_weight 331.67
_chemical_name_systematic ' [Zn(maleic)(thiourea)2]n'
_space_group_IT_number 61
_symmetry_cell_setting orthorhombic
_symmetry_space_group_name_Hall '-P 2ac 2ab'
_symmetry_space_group_name_H-M 'P b c a'
_atom_sites_solution_hydrogens geom
_atom_sites_solution_primary 'Direct Methods (SIR92)'
_atom_sites_solution_secondary difmap
_audit_creation_method Sir
_cell_angle_alpha 90
_cell_angle_beta 90
_cell_angle_gamma 90
_cell_formula_units_Z 8
_cell_length_a 14.48(1)
_cell_length_b 15.64(1)
_cell_length_c 10.957(6)
_cell_measurement_reflns_used 26
_cell_measurement_temperature 173(1)
_cell_measurement_theta_max 25
_cell_measurement_theta_min 4
_cell_volume 2481(3)
_computing_cell_refinement
;
;
_computing_data_collection
;
;
_computing_data_reduction teXsan
_computing_molecular_graphics ORTEPII
_computing_publication_material WORD96
_computing_structure_refinement teXsan
_computing_structure_solution Sir92
_diffrn_ambient_temperature 173(1)
_diffrn_measurement_device 'Rigaku RAXIS-II'
_diffrn_measurement_method 'image plate'
_diffrn_radiation_monochromator graphite
_diffrn_radiation_source 'fine-focus sealed tube'
_diffrn_radiation_type MoK\a
_diffrn_radiation_wavelength 0.71070
_diffrn_reflns_av_R_equivalents 0.051
_diffrn_reflns_number 2272
_diffrn_reflns_theta_max 25
_diffrn_reflns_theta_min 4.0
_diffrn_standards_decay_% 0
_diffrn_standards_interval_time 4
_diffrn_standards_number 3
_exptl_absorpt_coefficient_mu 2.324
_exptl_absorpt_correction_type none
_exptl_crystal_colour colorless
_exptl_crystal_density_diffrn 1.775
_exptl_crystal_description needle
_exptl_crystal_F_000 1344.00
_exptl_crystal_size_max 0.55
_exptl_crystal_size_mid 0.20
_exptl_crystal_size_min 0.15
_refine_diff_density_max 0.60
_refine_diff_density_min -1.17
_refine_ls_extinction_method noref
_refine_ls_goodness_of_fit_ref 1.48
_refine_ls_hydrogen_treatment riding
_refine_ls_matrix_type full
_refine_ls_number_parameters 154
_refine_ls_number_reflns 2101
_refine_ls_number_restraints 0
_refine_ls_R_factor_gt 0.052
_refine_ls_shift/esd_max 0.01
_refine_ls_structure_factor_coef Fsqd
_refine_ls_weighting_details 'w=1/\s^2^(Fo)=1/\[sc^2^(Fo)+(p^2^/4)Fo^2^] where p=0.0800'
_refine_ls_weighting_scheme calc
_refine_ls_wR_factor_ref 0.079
_reflns_number_observed 2101
_reflns_number_total 2272
_reflns_observed_criterion >3sigma(I)
_cod_data_source_file a908070h.txt
_cod_data_source_block II
_cod_depositor_comments
;
The following automatic conversions were performed:

'_refine_ls_weighting_scheme' value 'calc
w=1/\s^2^(Fo)=1/\[sc^2^(Fo)+(p^2^/4)Fo^2^] where p=0.0800' was
changed to 'calc'. New tag '_refine_ls_weighting_details' was
created. The value of the new tag was set to
'w=1/\s^2^(Fo)=1/\[sc^2^(Fo)+(p^2^/4)Fo^2^] where p=0.0800'.

Automatic conversion script
Id: cif_fix_values 3143 2015-03-26 13:38:13Z robertas 
;
_cod_original_cell_volume 2481(1)
_cod_original_sg_symbol_H-M Pbca(No.61)
_cod_original_formula_sum ' C6 H10 Zn N4 O4 S2 '
_cod_database_code 7009014

loop_
_symmetry_equiv_pos_as_xyz
'x, y, z'
'1/2+x, 1/2-y, -z'
'-x, 1/2+y, 1/2-z'
'1/2-x, -y, 1/2+z'
'-x, -y, -z'
'1/2-x, 1/2+y, z'
'x, 1/2-y, 1/2+z'
'1/2+x, y, 1/2-z'

loop_
_atom_site_aniso_label
_atom_site_aniso_U_11
_atom_site_aniso_U_22
_atom_site_aniso_U_33
_atom_site_aniso_U_12
_atom_site_aniso_U_13
_atom_site_aniso_U_23
Zn(1) 0.0454(4) 0.0297(4) 0.0301(4) 0.0007(2) -0.0008(2) 0.0001(2)
S(1) 0.0551(6) 0.0290(6) 0.0286(5) 0.0004(4) -0.0026(4) -0.0012(4)
S(2) 0.0402(6) 0.0418(6) 0.0307(5) 0.0042(4) 0.0003(4) -0.0020(4)
O(1) 0.059(2) 0.033(1) 0.027(1) 0.004(1) -0.003(1) -0.004(1)
O(2) 0.045(1) 0.034(1) 0.033(1) 0.001(1) -0.002(1) 0.002(1)
O(3) 0.050(2) 0.035(2) 0.034(1) 0.002(1) 0.005(1) 0.003(1)
O(4) 0.048(2) 0.044(2) 0.032(1) -0.007(1) 0.002(1) -0.001(1)
N(1) 0.071(3) 0.032(2) 0.029(2) 0.005(2) -0.009(2) 0.000(1)
N(2) 0.059(2) 0.030(2) 0.034(2) 0.002(2) -0.004(2) -0.001(1)
N(3) 0.052(2) 0.054(2) 0.037(2) 0.010(2) 0.010(2) 0.004(2)
N(4) 0.042(2) 0.046(2) 0.039(2) 0.006(2) 0.002(1) 0.003(2)
C(1) 0.042(2) 0.031(2) 0.035(2) -0.003(2) -0.001(2) 0.000(2)
C(2) 0.047(2) 0.042(2) 0.038(2) 0.009(2) -0.006(2) -0.001(2)
C(3) 0.048(2) 0.041(2) 0.032(2) 0.005(2) -0.002(2) -0.003(2)
C(4) 0.049(2) 0.024(2) 0.031(2) 0.007(2) -0.003(2) -0.006(2)
C(5) 0.038(2) 0.030(2) 0.031(2) -0.002(2) 0.001(1) 0.001(2)
C(6) 0.047(2) 0.034(2) 0.033(2) 0.000(2) 0.004(2) -0.002(2)

loop_
_atom_site_label
_atom_site_type_symbol
_atom_site_fract_x
_atom_site_fract_y
_atom_site_fract_z
_atom_site_U_iso_or_equiv
_atom_site_thermal_displace_type
_atom_site_occupancy
_atom_site_calc_flag
_atom_site_refinement_flags
_atom_site_disorder_group
Zn(1) Zn 0.35013(3) 0.12902(3) 0.89679(4) 2.77(2) Uani 1 d . .
S(1) S 0.32254(8) 0.23467(6) 0.75384(8) 2.97(2) Uani 1 d . .
S(2) S 0.47834(7) 0.15848(7) 1.02450(8) 2.96(2) Uani 1 d . .
O(1) O 0.3849(2) 0.0193(2) 0.8257(2) 3.12(6) Uani 1 d . .
O(2) O 0.3226(2) 0.0448(2) 0.6425(2) 2.96(5) Uani 1 d . .
O(3) O 0.3431(2) -0.0694(2) 0.3763(3) 3.14(6) Uani 1 d . .
O(4) O 0.2473(2) -0.1175(2) 0.5210(2) 3.26(6) Uani 1 d . .
N(1) N 0.3494(3) 0.3374(2) 0.9481(3) 3.25(7) Uani 1 d . .
N(2) N 0.3074(3) 0.4018(2) 0.7692(3) 3.25(7) Uani 1 d . .
N(3) N 0.5603(3) 0.1659(3) 0.8062(3) 3.74(8) Uani 1 d . .
N(4) N 0.6337(2) 0.0864(3) 0.9524(3) 3.36(7) Uani 1 d . .
C(1) C 0.3743(3) 0.0032(2) 0.7113(3) 2.85(8) Uani 1 d . .
C(2) C 0.4279(3) -0.0719(3) 0.6653(3) 3.35(8) Uani 1 d . .
C(3) C 0.4076(3) -0.1137(3) 0.5642(3) 3.16(8) Uani 1 d . .
C(4) C 0.3274(3) -0.0965(2) 0.4822(3) 2.73(8) Uani 1 d . .
C(5) C 0.3271(3) 0.3314(3) 0.8306(3) 2.59(8) Uani 1 d . .
C(6) C 0.5639(3) 0.1345(3) 0.9185(4) 3.00(9) Uani 1 d . .
H(1) H 0.3646 0.2896 0.9952 3.9473 Uiso 1 calc R .
H(2) H 0.3524 0.3940 0.9868 3.9473 Uiso 1 calc R .
H(3) H 0.3095 0.4573 0.8074 3.5755 Uiso 1 calc R .
H(4) H 0.2903 0.3991 0.6849 3.5755 Uiso 1 calc R .
H(5) H 0.5095 0.2012 0.7828 4.1039 Uiso 1 calc R .
H(6) H 0.6065 0.1518 0.7490 4.1039 Uiso 1 calc R .
H(7) H 0.6378 0.0638 1.0314 3.8059 Uiso 1 calc R .
H(8) H 0.6813 0.0719 0.8931 3.8059 Uiso 1 calc R .
H(9) H 0.4806 -0.0887 0.7105 3.5071 Uiso 1 calc R .
H(10) H 0.4465 -0.1630 0.5476 3.5408 Uiso 1 calc R .

loop_
_geom_angle_atom_site_label_1
_geom_angle_atom_site_label_2
_geom_angle_atom_site_label_3
_geom_angle
S(1) Zn(1) S(2) 113.35(4)
O(1) Zn(1) S(1) 113.77(8)
O(4) Zn(1) S(1) 114.22(9)
S(2) Zn(1) O(1) 101.79(9)
S(2) Zn(1) O(4) 99.85(9)
O(1) Zn(1) O(4) 112.4(1)
C(5) S(1) Zn(1) 106.8(1)
C(6) S(2) Zn(1) 97.0(2)
C(1) O(1) Zn(1) 122.0(2)
C(4) O(4) Zn(1) 116.4(2)
N(1) C(5) N(2) 119.1(4)
N(1) C(5) S(1) 122.7(3)
N(2) C(5) S(1) 118.2(3)
N(3) C(6) S(2) 120.8(3)
N(4) C(6) S(2) 118.9(3)
N(3) C(6) N(4) 120.2(4)
O(1) C(1) O(2) 124.0(4)
O(1) C(1) C(2) 114.8(3)
O(2) C(1) C(2) 121.2(3)
C(1) C(2) C(3) 123.9(4)
C(2) C(3) C(4) 126.0(4)
O(3) C(4) O(4) 123.9(4)
O(3) C(4) C(3) 118.4(4)
O(4) C(4) C(3) 117.4(3)

loop_
_geom_bond_atom_site_label_1
_geom_bond_atom_site_label_2
_geom_bond_distance
Zn(1) O(4) 1.968(3)
Zn(1) O(1) 1.951(3)
Zn(1) S(2) 2.370(2)
Zn(1) S(1) 2.312(2)
S(1) C(5) 1.732(4)
S(2) C(6) 1.739(4)
O(1) C(1) 1.288(4)
O(2) C(1) 1.246(5)
O(3) C(4) 1.256(5)
O(4) C(4) 1.278(5)
N(1) C(5) 1.330(5)
N(2) C(5) 1.321(5)
N(3) C(6) 1.326(5)
N(4) C(6) 1.315(6)
C(1) C(2) 1.496(6)
C(3) C(2) 1.319(6)
C(3) C(4) 1.493(5)
